data_9010012
loop_
_publ_author_name
'Robinson, P. D.'
'Fang, J. H.'

_publ_section_title
;
 The crystal structure of epididymite
 Locality: Narsarsuk, Greenland
;
_journal_name_full 'American Mineralogist'
_journal_page_first 1541
_journal_page_last 1549
_journal_volume 55
_journal_year 1970
_chemical_formula_sum 'Be2 H Na2 O16 Si6'
_chemical_name_mineral Epididymite
_space_group_IT_number 62
_symmetry_space_group_name_Hall '-P 2ac 2n'
_symmetry_space_group_name_H-M 'P n m a'
_cell_angle_alpha 90
_cell_angle_beta 90
_cell_angle_gamma 90
_cell_formula_units_Z 4
_cell_length_a 12.74
_cell_length_b 13.63
_cell_length_c 7.33
_cell_volume 1272.827
_exptl_crystal_density_diffrn 2.555
_cod_original_formula_sum 'Na2 Be2 Si6 O16 H'
_cod_database_code 9010012

loop_
_symmetry_equiv_pos_as_xyz
x,y,z
x,1/2-y,z
-x,1/2+y,-z
1/2-x,1/2+y,1/2+z
1/2+x,1/2-y,1/2-z
1/2+x,y,1/2-z
1/2-x,-y,1/2+z
-x,-y,-z

loop_
_atom_site_label
_atom_site_fract_x
_atom_site_fract_y
_atom_site_fract_z
_atom_site_U_iso_or_equiv
_atom_site_type_symbol
_atom_site_attached_hydrogens
Na 0.10300 0.06980 0.50140 0.02786 Na 0
Be 0.49510 0.00020 0.34330 0.00633 Be 0
Si1 0.15890 0.13800 0.01550 0.00380 Si 0
Si2 0.34290 0.13660 0.73140 0.00380 Si 0
Si3 0.33170 0.13780 0.30540 0.00507 Si 0
O1 0.12070 0.25000 0.00050 0.01393 O 0
O2 0.21740 0.12340 0.20980 0.01140 O 0
O3 0.06030 0.06640 0.00670 0.00887 O 0
O4 0.23730 0.11420 0.84980 0.01267 O 0
O5 0.43450 0.06450 0.79070 0.01013 O 0
O6 0.37840 0.25000 0.76560 0.01013 O 0
O7 0.30480 0.12390 0.52040 0.00887 O 0
O8 0.37090 0.25000 0.26740 0.01013 O 0
O9 0.41510 0.06290 0.22560 0.01140 O 0
O-H10 0.05770 0.25000 0.48900 0.02913 O 1

loop_
_cod_changelog_entry_id
_cod_changelog_entry_author
_cod_changelog_entry_date
_cod_changelog_entry_text
1
;cod-tools version 3.8.0
Id: cif_guess_AMCSD_atom_types 9574 2023-05-10 09:00:05Z saulius
;
2023-05-10T18:52:20+03:00
;Derived atom types and hydrogen counts
from atom names that follow the AMCSD naming convention
(Wat == water, O-H == hydroxyl).
;
